data_7203691
loop_
_publ_author_name
'Srinivas, K.'
'Sitha, Sanyasi'
'Rao, V. Jayathirtha'
'Bhanuprakash, K.'
'Ravikumar, K.'
'Anthony, S. Philip'
'Radhakrishnan, T. P.'

_publ_section_title
;
 First hyperpolarizability of some nonconjugated donor?acceptor 3D
 molecules: noncentrosymmetric crystal through conformational
 flexibility
;
_journal_issue 9
_journal_name_full 'Journal of Materials Chemistry'
_journal_page_first 965
_journal_paper_doi 10.1039/b414311f
_journal_volume 15
_journal_year 2005
_chemical_formula_sum 'C24 H21 F3 N6'
_chemical_formula_weight 450.47
_chemical_name_common 2,4,6-tris(4-fluorobenzylamino)-1,3,5-triazine
_chemical_name_systematic
;
2,4,6-tris(4-fluorobenzylamino)-1,3,5-triazine
;
_space_group_IT_number 33
_symmetry_cell_setting orthorhombic
_symmetry_space_group_name_Hall 'P 2c -2n'
_symmetry_space_group_name_H-M 'P n a 21'
_atom_sites_solution_hydrogens geom
_atom_sites_solution_primary direct
_atom_sites_solution_secondary difmap
_audit_creation_method SHELXL-97
_cell_angle_alpha 90.00
_cell_angle_beta 90.00
_cell_angle_gamma 90.00
_cell_formula_units_Z 4
_cell_length_a 12.0367(11)
_cell_length_b 20.9059(18)
_cell_length_c 8.6999(8)
_cell_measurement_reflns_used 3086
_cell_measurement_temperature 273(2)
_cell_measurement_theta_max 23.693
_cell_measurement_theta_min 2.534
_cell_volume 2189.2(3)
_computing_cell_refinement 'SAINT (Bruker, 2001)'
_computing_data_collection 'SMART (Bruker, 2001)'
_computing_data_reduction SAINT
_computing_molecular_graphics 'PLATON (Spek, 2003) '
_computing_publication_material SHELXL97
_computing_structure_refinement 'SHELXL-97 (Sheldrick, 1997)'
_computing_structure_solution 'SHELXS-97 (Sheldrick, 1997)'
_diffrn_ambient_temperature 273(2)
_diffrn_measured_fraction_theta_full 0.969
_diffrn_measured_fraction_theta_max 0.969
_diffrn_measurement_device 'Bruker SMART APEX CCD area-detector'
_diffrn_measurement_device_type 'CCD Area Detector'
_diffrn_measurement_method '\w scan'
_diffrn_radiation_monochromator graphite
_diffrn_radiation_source 'fine-focus sealed tube'
_diffrn_radiation_type MoK\a
_diffrn_radiation_wavelength 0.71073
_diffrn_reflns_av_R_equivalents 0.0295
_diffrn_reflns_av_sigmaI/netI 0.0249
_diffrn_reflns_limit_h_max 14
_diffrn_reflns_limit_h_min -15
_diffrn_reflns_limit_k_max 27
_diffrn_reflns_limit_k_min -27
_diffrn_reflns_limit_l_max 11
_diffrn_reflns_limit_l_min -11
_diffrn_reflns_number 12595
_diffrn_reflns_theta_full 27.98
_diffrn_reflns_theta_max 27.98
_diffrn_reflns_theta_min 1.95
_diffrn_standards_decay_% 0
_diffrn_standards_number 0
_exptl_absorpt_coefficient_mu 0.103
_exptl_absorpt_correction_type none
_exptl_crystal_colour colorless
_exptl_crystal_density_diffrn 1.367
_exptl_crystal_density_method 'not measured'
_exptl_crystal_description block
_exptl_crystal_F_000 936
_exptl_crystal_size_max 0.18
_exptl_crystal_size_mid 0.16
_exptl_crystal_size_min 0.15
_refine_diff_density_max 0.155
_refine_diff_density_min -0.120
_refine_diff_density_rms 0.034
_refine_ls_extinction_method none
_refine_ls_goodness_of_fit_ref 1.113
_refine_ls_hydrogen_treatment mixed
_refine_ls_matrix_type full
_refine_ls_number_parameters 301
_refine_ls_number_reflns 2719
_refine_ls_number_restraints 1
_refine_ls_restrained_S_all 1.113
_refine_ls_R_factor_all 0.0741
_refine_ls_R_factor_gt 0.0456
_refine_ls_shift/su_max 0.000
_refine_ls_shift/su_mean 0.000
_refine_ls_structure_factor_coef Fsqd
_refine_ls_weighting_details 'calc w=1/[\s^2^(Fo^2^)+(0.0501P)^2^+0.1105P] where P=(Fo^2^+2Fc^2^)/3'
_refine_ls_weighting_scheme calc
_refine_ls_wR_factor_gt 0.0962
_refine_ls_wR_factor_ref 0.1085
_reflns_number_gt 1924
_reflns_number_total 2719
_reflns_threshold_expression I>2\s(I)
_cod_data_source_file b414311f.txt
_cod_data_source_block hr04
_cod_original_sg_symbol_H-M Pna21
_cod_database_code 7203691

loop_
_symmetry_equiv_pos_as_xyz
'x, y, z'
'-x, -y, z+1/2'
'x+1/2, -y+1/2, z'
'-x+1/2, y+1/2, z+1/2'

loop_
_atom_site_label
_atom_site_type_symbol
_atom_site_fract_x
_atom_site_fract_y
_atom_site_fract_z
_atom_site_U_iso_or_equiv
_atom_site_adp_type
_atom_site_occupancy
_atom_site_symmetry_multiplicity
_atom_site_calc_flag
_atom_site_refinement_flags
_atom_site_disorder_assembly
_atom_site_disorder_group
N4 N 0.06953(16) 0.25966(10) -0.0468(3) 0.0464(5) Uani 1 1 d . . .
N2 N 0.26760(16) 0.26094(10) -0.0532(2) 0.0426(5) Uani 1 1 d . . .
N6 N 0.17227(16) 0.17399(10) 0.0678(3) 0.0453(5) Uani 1 1 d . . .
C5 C 0.0778(2) 0.20355(12) 0.0283(3) 0.0443(6) Uani 1 1 d . . .
N7 N 0.36161(18) 0.17758(11) 0.0540(3) 0.0497(6) Uani 1 1 d . . .
H7 H 0.4212 0.1989 0.0351 0.082(11) Uiso 1 1 calc R . .
C1 C 0.2637(2) 0.20440(12) 0.0211(3) 0.0409(6) Uani 1 1 d . . .
C13 C 0.3813(2) 0.11266(13) 0.2919(3) 0.0454(7) Uani 1 1 d . . .
N9 N -0.01791(19) 0.17523(11) 0.0683(3) 0.0579(6) Uani 1 1 d . . .
H9 H -0.0797 0.1944 0.0499 0.072(10) Uiso 1 1 calc R . .
C12 C -0.0196(2) 0.11305(13) 0.1420(4) 0.0592(8) Uani 1 1 d . . .
H9A H 0.0282 0.0843 0.0846 0.071 Uiso 1 1 calc R . .
H9B H -0.0946 0.0961 0.1367 0.071 Uiso 1 1 calc R . .
C10 C 0.3718(2) 0.11476(13) 0.1197(3) 0.0534(7) Uani 1 1 d . . .
H10A H 0.4369 0.0943 0.0760 0.064 Uiso 1 1 calc R . .
H10B H 0.3075 0.0898 0.0894 0.064 Uiso 1 1 calc R . .
N8 N 0.1618(2) 0.34001(13) -0.1647(3) 0.0601(7) Uani 1 1 d . . .
H8 H 0.0970 0.3566 -0.1764 0.074(10) Uiso 1 1 calc R . .
C19 C 0.2363(2) 0.38544(14) -0.4016(4) 0.0508(7) Uani 1 1 d . . .
C25 C 0.0170(2) 0.11321(13) 0.3068(4) 0.0528(7) Uani 1 1 d . . .
C3 C 0.1678(2) 0.28516(12) -0.0847(3) 0.0419(6) Uani 1 1 d . . .
C20 C 0.2548(2) 0.44459(14) -0.4648(4) 0.0606(8) Uani 1 1 d . . .
H15 H 0.2800 0.4776 -0.4023 0.073 Uiso 1 1 calc R . .
C18 C 0.4170(3) 0.05673(15) 0.3597(4) 0.0628(8) Uani 1 1 d . . .
H16 H 0.4331 0.0216 0.2979 0.075 Uiso 1 1 calc R . .
F31 F 0.4218(2) 0.09872(13) 0.7601(2) 0.1033(8) Uani 1 1 d . . .
C14 C 0.3569(3) 0.16311(14) 0.3865(4) 0.0628(9) Uani 1 1 d . . .
H17 H 0.3311 0.2010 0.3435 0.075 Uiso 1 1 calc R . .
C17 C 0.4295(3) 0.05144(17) 0.5164(4) 0.0733(10) Uani 1 1 d . . .
H18 H 0.4528 0.0132 0.5607 0.088 Uiso 1 1 calc R . .
F32 F 0.1840(2) 0.41904(17) -0.8601(3) 0.1283(10) Uani 1 1 d . . .
C26 C 0.0038(3) 0.16452(15) 0.4029(4) 0.0669(9) Uani 1 1 d . . .
H20 H -0.0277 0.2019 0.3645 0.080 Uiso 1 1 calc R . .
C21 C 0.2368(3) 0.45636(19) -0.6198(4) 0.0757(11) Uani 1 1 d . . .
H21 H 0.2491 0.4967 -0.6615 0.091 Uiso 1 1 calc R . .
C22 C 0.2009(3) 0.4073(2) -0.7082(4) 0.0767(11) Uani 1 1 d . . .
C27 C 0.0360(3) 0.16244(19) 0.5547(5) 0.0824(11) Uani 1 1 d . . .
H23 H 0.0256 0.1975 0.6189 0.099 Uiso 1 1 calc R . .
C11 C 0.2545(3) 0.37379(16) -0.2330(4) 0.0637(9) Uani 1 1 d . . .
H24A H 0.3218 0.3489 -0.2191 0.076 Uiso 1 1 calc R . .
H24B H 0.2643 0.4144 -0.1811 0.076 Uiso 1 1 calc R . .
F33 F 0.1164(3) 0.10526(15) 0.7589(3) 0.1324(10) Uani 1 1 d . . .
C29 C 0.0981(3) 0.05594(18) 0.5179(5) 0.0860(12) Uani 1 1 d . . .
H26 H 0.1306 0.0190 0.5571 0.103 Uiso 1 1 calc R . .
C16 C 0.4070(3) 0.10324(18) 0.6045(4) 0.0683(9) Uani 1 1 d . . .
C24 C 0.1990(3) 0.33747(17) -0.4983(4) 0.0691(9) Uani 1 1 d . . .
H28 H 0.1854 0.2970 -0.4583 0.083 Uiso 1 1 calc R . .
C15 C 0.3696(3) 0.15920(17) 0.5438(4) 0.0747(10) Uani 1 1 d . . .
H29 H 0.3531 0.1939 0.6066 0.090 Uiso 1 1 calc R . .
C30 C 0.0647(3) 0.05867(16) 0.3676(4) 0.0706(9) Uani 1 1 d . . .
H30 H 0.0743 0.0230 0.3050 0.085 Uiso 1 1 calc R . .
C28 C 0.0832(3) 0.1078(2) 0.6083(5) 0.0839(11) Uani 1 1 d . . .
C23 C 0.1816(3) 0.3484(2) -0.6529(5) 0.0828(11) Uani 1 1 d . . .
H32 H 0.1571 0.3157 -0.7171 0.099 Uiso 1 1 calc R . .

loop_
_atom_site_aniso_label
_atom_site_aniso_U_11
_atom_site_aniso_U_22
_atom_site_aniso_U_33
_atom_site_aniso_U_23
_atom_site_aniso_U_13
_atom_site_aniso_U_12
N4 0.0311(12) 0.0604(13) 0.0476(13) 0.0115(12) -0.0001(10) 0.0021(9)
N2 0.0328(12) 0.0534(12) 0.0416(13) 0.0093(11) 0.0014(10) 0.0002(9)
N6 0.0332(11) 0.0535(12) 0.0492(13) 0.0118(10) 0.0003(10) -0.0015(9)
C5 0.0337(14) 0.0596(15) 0.0398(14) 0.0044(13) 0.0018(11) -0.0033(11)
N7 0.0310(12) 0.0602(14) 0.0578(15) 0.0163(12) 0.0009(10) 0.0055(10)
C1 0.0350(14) 0.0520(14) 0.0357(13) 0.0021(12) -0.0014(11) 0.0024(10)
C13 0.0340(14) 0.0506(16) 0.0517(17) 0.0067(13) 0.0019(12) 0.0010(11)
N9 0.0334(13) 0.0701(15) 0.0702(16) 0.0170(13) 0.0010(12) -0.0043(10)
C12 0.0424(16) 0.0614(17) 0.074(2) 0.0071(16) 0.0051(14) -0.0146(13)
C10 0.0486(17) 0.0567(17) 0.0548(18) 0.0058(13) -0.0009(13) 0.0131(13)
N8 0.0428(14) 0.0682(16) 0.0693(16) 0.0300(13) 0.0008(12) 0.0066(11)
C19 0.0409(15) 0.0541(16) 0.0575(18) 0.0116(14) 0.0026(13) 0.0031(12)
C25 0.0387(15) 0.0523(16) 0.0673(19) 0.0123(14) 0.0106(14) -0.0067(12)
C3 0.0355(14) 0.0536(15) 0.0367(13) 0.0045(12) 0.0010(11) 0.0038(11)
C20 0.0550(19) 0.0582(18) 0.069(2) 0.0165(17) 0.0055(15) -0.0006(13)
C18 0.068(2) 0.0569(18) 0.063(2) 0.0079(15) 0.0054(16) 0.0127(15)
F31 0.1202(19) 0.138(2) 0.0522(12) 0.0085(12) -0.0152(12) -0.0174(16)
C14 0.071(2) 0.0518(17) 0.066(2) -0.0016(16) -0.0047(16) 0.0066(14)
C17 0.083(2) 0.071(2) 0.065(2) 0.0247(19) -0.0059(18) 0.0107(17)
F32 0.1160(19) 0.214(3) 0.0547(13) 0.0171(18) -0.0004(12) 0.0406(18)
C26 0.064(2) 0.0562(17) 0.081(2) 0.0058(18) 0.0070(18) 0.0041(14)
C21 0.072(2) 0.082(2) 0.074(3) 0.034(2) 0.0168(18) 0.0151(18)
C22 0.061(2) 0.121(3) 0.048(2) 0.009(2) 0.0088(16) 0.022(2)
C27 0.089(3) 0.084(3) 0.074(3) -0.012(2) 0.010(2) -0.005(2)
C11 0.0532(19) 0.072(2) 0.066(2) 0.0237(17) -0.0056(14) -0.0102(14)
F33 0.169(3) 0.155(3) 0.0731(17) 0.0103(15) -0.0253(18) -0.001(2)
C29 0.096(3) 0.074(2) 0.088(3) 0.026(2) -0.015(2) 0.004(2)
C16 0.068(2) 0.087(2) 0.050(2) 0.0089(18) -0.0077(16) -0.0114(18)
C24 0.067(2) 0.0646(19) 0.076(3) 0.0063(17) 0.0004(17) -0.0029(16)
C15 0.086(3) 0.075(2) 0.063(2) -0.0161(19) -0.001(2) -0.0037(18)
C30 0.077(2) 0.0570(19) 0.078(3) 0.0014(17) 0.0016(18) 0.0039(16)
C28 0.091(3) 0.096(3) 0.065(3) 0.014(2) -0.006(2) -0.006(2)
C23 0.070(3) 0.110(3) 0.068(2) -0.019(2) -0.0039(19) 0.008(2)

loop_
_atom_type_symbol
_atom_type_description
_atom_type_scat_dispersion_real
_atom_type_scat_dispersion_imag
_atom_type_scat_source
C C 0.0033 0.0016 'International Tables Vol C Tables 4.2.6.8 and 6.1.1.4'
H H 0.0000 0.0000 'International Tables Vol C Tables 4.2.6.8 and 6.1.1.4'
N N 0.0061 0.0033 'International Tables Vol C Tables 4.2.6.8 and 6.1.1.4'
F F 0.0171 0.0103 'International Tables Vol C Tables 4.2.6.8 and 6.1.1.4'

loop_
_geom_angle_atom_site_label_1
_geom_angle_atom_site_label_2
_geom_angle_atom_site_label_3
_geom_angle
_geom_angle_site_symmetry_1
_geom_angle_site_symmetry_3
_geom_angle_publ_flag
C3 N4 C5 113.7(2) . . ?
C3 N2 C1 113.6(2) . . ?
C1 N6 C5 113.7(2) . . ?
N6 C5 N9 117.3(2) . . ?
N6 C5 N4 126.1(2) . . ?
N9 C5 N4 116.6(2) . . ?
C1 N7 C10 122.9(2) . . ?
C1 N7 H7 118.5 . . ?
C10 N7 H7 118.5 . . ?
N6 C1 N7 117.5(2) . . ?
N6 C1 N2 126.3(2) . . ?
N7 C1 N2 116.1(2) . . ?
C14 C13 C18 117.6(3) . . ?
C14 C13 C10 124.1(3) . . ?
C18 C13 C10 118.4(3) . . ?
C5 N9 C12 121.5(2) . . ?
C5 N9 H9 119.2 . . ?
C12 N9 H9 119.2 . . ?
N9 C12 C25 114.6(2) . . ?
N9 C12 H9A 108.6 . . ?
C25 C12 H9A 108.6 . . ?
N9 C12 H9B 108.6 . . ?
C25 C12 H9B 108.6 . . ?
H9A C12 H9B 107.6 . . ?
N7 C10 C13 115.4(2) . . ?
N7 C10 H10A 108.4 . . ?
C13 C10 H10A 108.4 . . ?
N7 C10 H10B 108.4 . . ?
C13 C10 H10B 108.4 . . ?
H10A C10 H10B 107.5 . . ?
C3 N8 C11 126.0(2) . . ?
C3 N8 H8 117.0 . . ?
C11 N8 H8 117.0 . . ?
C20 C19 C24 117.5(3) . . ?
C20 C19 C11 120.9(3) . . ?
C24 C19 C11 121.6(3) . . ?
C26 C25 C30 117.5(3) . . ?
C26 C25 C12 123.5(3) . . ?
C30 C25 C12 119.0(3) . . ?
N2 C3 N4 126.5(2) . . ?
N2 C3 N8 118.6(2) . . ?
N4 C3 N8 114.9(2) . . ?
C19 C20 C21 121.6(3) . . ?
C19 C20 H15 119.2 . . ?
C21 C20 H15 119.2 . . ?
C17 C18 C13 121.8(3) . . ?
C17 C18 H16 119.1 . . ?
C13 C18 H16 119.1 . . ?
C13 C14 C15 121.8(3) . . ?
C13 C14 H17 119.1 . . ?
C15 C14 H17 119.1 . . ?
C16 C17 C18 118.3(3) . . ?
C16 C17 H18 120.8 . . ?
C18 C17 H18 120.8 . . ?
C25 C26 C27 121.9(3) . . ?
C25 C26 H20 119.1 . . ?
C27 C26 H20 119.1 . . ?
C22 C21 C20 117.9(3) . . ?
C22 C21 H21 121.0 . . ?
C20 C21 H21 121.0 . . ?
C23 C22 C21 123.1(3) . . ?
C23 C22 F32 119.2(4) . . ?
C21 C22 F32 117.7(4) . . ?
C28 C27 C26 118.3(4) . . ?
C28 C27 H23 120.9 . . ?
C26 C27 H23 120.9 . . ?
N8 C11 C19 111.6(3) . . ?
N8 C11 H24A 109.3 . . ?
C19 C11 H24A 109.3 . . ?
N8 C11 H24B 109.3 . . ?
C19 C11 H24B 109.3 . . ?
H24A C11 H24B 108.0 . . ?
C28 C29 C30 118.9(4) . . ?
C28 C29 H26 120.6 . . ?
C30 C29 H26 120.6 . . ?
C17 C16 C15 122.3(3) . . ?
C17 C16 F31 118.6(3) . . ?
C15 C16 F31 119.1(4) . . ?
C23 C24 C19 121.5(4) . . ?
C23 C24 H28 119.3 . . ?
C19 C24 H28 119.3 . . ?
C16 C15 C14 118.2(3) . . ?
C16 C15 H29 120.9 . . ?
C14 C15 H29 120.9 . . ?
C29 C30 C25 121.5(4) . . ?
C29 C30 H30 119.3 . . ?
C25 C30 H30 119.3 . . ?
C29 C28 C27 122.0(4) . . ?
C29 C28 F33 119.1(4) . . ?
C27 C28 F33 118.9(4) . . ?
C22 C23 C24 118.3(4) . . ?
C22 C23 H32 120.8 . . ?
C24 C23 H32 120.8 . . ?

loop_
_geom_bond_atom_site_label_1
_geom_bond_atom_site_label_2
_geom_bond_distance
_geom_bond_site_symmetry_2
_geom_bond_publ_flag
N4 C3 1.339(3) . ?
N4 C5 1.346(3) . ?
N2 C3 1.332(3) . ?
N2 C1 1.348(3) . ?
N6 C1 1.334(3) . ?
N6 C5 1.339(3) . ?
C5 N9 1.341(3) . ?
N7 C1 1.336(3) . ?
N7 C10 1.437(3) . ?
N7 H7 0.8600 . ?
C13 C14 1.370(4) . ?
C13 C18 1.378(4) . ?
C13 C10 1.503(4) . ?
N9 C12 1.449(4) . ?
N9 H9 0.8600 . ?
C12 C25 1.500(5) . ?
C12 H9A 0.9700 . ?
C12 H9B 0.9700 . ?
C10 H10A 0.9700 . ?
C10 H10B 0.9700 . ?
N8 C3 1.343(3) . ?
N8 C11 1.447(4) . ?
N8 H8 0.8600 . ?
C19 C20 1.372(4) . ?
C19 C24 1.384(5) . ?
C19 C11 1.502(4) . ?
C25 C26 1.369(4) . ?
C25 C30 1.382(4) . ?
C20 C21 1.388(5) . ?
C20 H15 0.9300 . ?
C18 C17 1.375(4) . ?
C18 H16 0.9300 . ?
F31 C16 1.369(4) . ?
C14 C15 1.379(5) . ?
C14 H17 0.9300 . ?
C17 C16 1.354(5) . ?
C17 H18 0.9300 . ?
F32 C22 1.359(4) . ?
C26 C27 1.377(6) . ?
C26 H20 0.9300 . ?
C21 C22 1.353(5) . ?
C21 H21 0.9300 . ?
C22 C23 1.344(6) . ?
C27 C28 1.358(5) . ?
C27 H23 0.9300 . ?
C11 H24A 0.9700 . ?
C11 H24B 0.9700 . ?
F33 C28 1.371(4) . ?
C29 C28 1.352(5) . ?
C29 C30 1.370(5) . ?
C29 H26 0.9300 . ?
C16 C15 1.360(5) . ?
C24 C23 1.379(6) . ?
C24 H28 0.9300 . ?
C15 H29 0.9300 . ?
C30 H30 0.9300 . ?
C23 H32 0.9300 . ?

loop_
_geom_hbond_atom_site_label_D
_geom_hbond_atom_site_label_H
_geom_hbond_atom_site_label_A
_geom_hbond_distance_DH
_geom_hbond_distance_HA
_geom_hbond_distance_DA
_geom_hbond_angle_DHA
_geom_hbond_site_symmetry_A
N7 H7 N4 0.86 2.11 2.959(3) 169.6 3
N9 H9 N2 0.86 2.25 3.093(3) 167.2 3_455
N8 H8 F31 0.86 2.37 3.227(4) 173.3 3_454

loop_
_cod_related_entry_id
_cod_related_entry_database
_cod_related_entry_code
1 ChemSpider 21143299
